data_4303572
loop_
_publ_author_name
'Kuppuswamy Arumugam'
'Mohamed C. Shaw'
'P. Chandrasekaran'
'Dino Villagr\'an'
'Thomas G. Gray'
'Joel T. Mague'
'James P. Donahue'

_publ_contact_author 'James P. Donahue'
_publ_contact_author_address
;
   James P. Donahue
   Department of Chemistry
   Tulane University
   Percival Stern Hall, Room 2015
   6400 Freret Street
   New Orleans, Louisiana 70118-5698
;
_publ_contact_author_email donahue@tulane.edu
_publ_section_title
;
Synthesis, Structures, and Properties of 1,2,4,5-Benzenetetrathiolate
Linked Group 10 Metal Complexes
;
_journal_name_full 'Inorganic Chemistry'
_journal_page_first 10591
_journal_page_last 10607
_journal_paper_doi 10.1021/ic901257s
_journal_volume 48
_journal_year 2009
_chemical_formula_sum 'C33 H50 Ni O P2 S4'
_chemical_formula_weight 711.62
_chemical_name_systematic
; 
 ? 
;
_space_group_IT_number 14
_symmetry_cell_setting monoclinic
_symmetry_space_group_name_Hall '-P 2ybc'
_symmetry_space_group_name_H-M 'P 1 21/c 1'
_atom_sites_solution_hydrogens geom
_atom_sites_solution_primary direct
_atom_sites_solution_secondary difmap
_audit_creation_method SHELXL-97
_cell_angle_alpha 90.00
_cell_angle_beta 102.639(3)
_cell_angle_gamma 90.00
_cell_formula_units_Z 4
_cell_length_a 12.0645(19)
_cell_length_b 17.391(3)
_cell_length_c 16.307(3)
_cell_measurement_reflns_used 6599
_cell_measurement_temperature 100(2)
_cell_measurement_theta_max 28.2645
_cell_measurement_theta_min 2.2455
_cell_volume 3338.5(10)
_computing_cell_refinement 'Bruker SMART (Bruker-AXS, 2000)'
_computing_data_collection 'Bruker SMART (Bruker-AXS, 2000)'
_computing_data_reduction 'Bruker SAINT+ (Bruker-AXS, 2004)'
_computing_molecular_graphics 'Bruker SHELXTL (Bruker-AXS, 2000a)'
_computing_publication_material 'Bruker SHELXTL (Bruker-AXS, 2000a)'
_computing_structure_refinement 'SHELXL-97 (Sheldrick, 1997)'
_computing_structure_solution 'SHELXS-97 (Sheldrick, 1990)'
_diffrn_ambient_temperature 100(2)
_diffrn_measured_fraction_theta_full 0.970
_diffrn_measured_fraction_theta_max 0.970
_diffrn_measurement_device_type 'Bruker-AXS SMART APEX'
_diffrn_measurement_method 'phi and omega scans'
_diffrn_radiation_monochromator graphite
_diffrn_radiation_source 'fine-focus sealed tube'
_diffrn_radiation_type MoK\a
_diffrn_radiation_wavelength 0.71073
_diffrn_reflns_av_R_equivalents 0.0434
_diffrn_reflns_av_sigmaI/netI 0.0431
_diffrn_reflns_limit_h_max 16
_diffrn_reflns_limit_h_min -16
_diffrn_reflns_limit_k_max 22
_diffrn_reflns_limit_k_min -22
_diffrn_reflns_limit_l_max 21
_diffrn_reflns_limit_l_min -21
_diffrn_reflns_number 30314
_diffrn_reflns_theta_full 28.26
_diffrn_reflns_theta_max 28.26
_diffrn_reflns_theta_min 1.73
_exptl_absorpt_coefficient_mu 0.954
_exptl_absorpt_correction_T_max 0.9476
_exptl_absorpt_correction_T_min 0.7694
_exptl_absorpt_correction_type multi-scan
_exptl_absorpt_process_details 'SADABS (Sheldrick, 2002)'
_exptl_crystal_colour orange
_exptl_crystal_density_diffrn 1.416
_exptl_crystal_density_method 'not measured'
_exptl_crystal_description plates
_exptl_crystal_F_000 1512
_exptl_crystal_size_max 0.29
_exptl_crystal_size_mid 0.11
_exptl_crystal_size_min 0.06
_refine_diff_density_max 1.126
_refine_diff_density_min -0.411
_refine_diff_density_rms 0.096
_refine_ls_extinction_method none
_refine_ls_goodness_of_fit_ref 1.036
_refine_ls_hydrogen_treatment constr
_refine_ls_matrix_type full
_refine_ls_number_parameters 370
_refine_ls_number_reflns 8015
_refine_ls_number_restraints 0
_refine_ls_restrained_S_all 1.036
_refine_ls_R_factor_all 0.0595
_refine_ls_R_factor_gt 0.0460
_refine_ls_shift/su_max 0.001
_refine_ls_shift/su_mean 0.000
_refine_ls_structure_factor_coef Fsqd
_refine_ls_weighting_details 'calc w=1/[\s^2^(Fo^2^)+(0.0567P)^2^+2.8363P] where P=(Fo^2^+2Fc^2^)/3'
_refine_ls_weighting_scheme calc
_refine_ls_wR_factor_gt 0.1065
_refine_ls_wR_factor_ref 0.1139
_reflns_number_gt 6599
_reflns_number_total 8015
_reflns_threshold_expression >2\s(I)
_cod_data_source_file ic901257s_si_001_07.cif
_cod_data_source_block jpd108
_cod_original_cell_volume 3338.6(9)
_cod_database_code 4303572

loop_
_symmetry_equiv_pos_as_xyz
'x, y, z'
'-x, y+1/2, -z+1/2'
'-x, -y, -z'
'x, -y-1/2, z-1/2'

loop_
_atom_site_label
_atom_site_type_symbol
_atom_site_fract_x
_atom_site_fract_y
_atom_site_fract_z
_atom_site_U_iso_or_equiv
_atom_site_adp_type
_atom_site_occupancy
_atom_site_symmetry_multiplicity
_atom_site_calc_flag
_atom_site_refinement_flags
_atom_site_disorder_assembly
_atom_site_disorder_group
Ni1 Ni 0.67056(3) 0.205164(18) 0.261992(19) 0.01341(9) Uani 1 1 d . . .
S1 S 0.58434(5) 0.15684(4) 0.35359(4) 0.01931(15) Uani 1 1 d . . .
S2 S 0.82181(5) 0.13715(4) 0.31069(4) 0.01919(15) Uani 1 1 d . . .
S3 S 0.67562(5) -0.09339(4) 0.56574(4) 0.01884(14) Uani 1 1 d . . .
S4 S 0.89483(6) -0.11849(4) 0.51580(5) 0.02775(17) Uani 1 1 d . . .
P1 P 0.52139(5) 0.27653(4) 0.20975(4) 0.01393(14) Uani 1 1 d . . .
P2 P 0.75523(5) 0.25829(4) 0.17081(4) 0.01410(14) Uani 1 1 d . . .
O1 O 0.81338(19) -0.20975(12) 0.61725(14) 0.0319(5) Uani 1 1 d . . .
C1 C 0.6743(2) 0.08339(14) 0.40269(15) 0.0144(5) Uani 1 1 d . . .
C2 C 0.7820(2) 0.07481(14) 0.38330(15) 0.0162(5) Uani 1 1 d . . .
C3 C 0.7113(2) -0.02668(14) 0.49483(15) 0.0149(5) Uani 1 1 d . . .
C4 C 0.8164(2) -0.03706(15) 0.47343(16) 0.0183(5) Uani 1 1 d . . .
C5 C 0.6409(2) 0.03342(14) 0.45969(15) 0.0161(5) Uani 1 1 d . . .
H5 H 0.5697 0.0405 0.4745 0.019 Uiso 1 1 calc R . .
C6 C 0.8524(2) 0.01460(15) 0.41961(17) 0.0209(6) Uani 1 1 d . . .
H6 H 0.9255 0.0089 0.4075 0.025 Uiso 1 1 calc R . .
C7 C 0.7980(2) -0.15260(16) 0.57514(17) 0.0228(6) Uani 1 1 d . . .
C8 C 0.3854(2) 0.23177(15) 0.15583(15) 0.0163(5) Uani 1 1 d . . .
H8 H 0.3340 0.2746 0.1302 0.020 Uiso 1 1 calc R . .
C9 C 0.3998(2) 0.17893(16) 0.08352(17) 0.0222(6) Uani 1 1 d . . .
H9A H 0.4301 0.2092 0.0419 0.027 Uiso 1 1 calc R . .
H9B H 0.4556 0.1381 0.1057 0.027 Uiso 1 1 calc R . .
C10 C 0.2872(2) 0.14185(17) 0.04010(18) 0.0266(6) Uani 1 1 d . . .
H10A H 0.2359 0.1820 0.0099 0.032 Uiso 1 1 calc R . .
H10B H 0.3015 0.1042 -0.0019 0.032 Uiso 1 1 calc R . .
C11 C 0.2290(2) 0.10125(16) 0.10214(19) 0.0258(6) Uani 1 1 d . . .
H11A H 0.1544 0.0812 0.0720 0.031 Uiso 1 1 calc R . .
H11B H 0.2760 0.0572 0.1278 0.031 Uiso 1 1 calc R . .
C12 C 0.2122(2) 0.15651(17) 0.17072(18) 0.0256(6) Uani 1 1 d . . .
H12A H 0.1761 0.1290 0.2112 0.031 Uiso 1 1 calc R . .
H12B H 0.1610 0.1988 0.1454 0.031 Uiso 1 1 calc R . .
C13 C 0.3258(2) 0.18987(17) 0.21681(17) 0.0233(6) Uani 1 1 d . . .
H13A H 0.3752 0.1479 0.2450 0.028 Uiso 1 1 calc R . .
H13B H 0.3130 0.2262 0.2605 0.028 Uiso 1 1 calc R . .
C14 C 0.4770(2) 0.34192(14) 0.28543(16) 0.0167(5) Uani 1 1 d . . .
H14 H 0.4439 0.3092 0.3245 0.020 Uiso 1 1 calc R . .
C15 C 0.5793(2) 0.38349(16) 0.33888(17) 0.0204(5) Uani 1 1 d . . .
H15A H 0.6168 0.4147 0.3020 0.024 Uiso 1 1 calc R . .
H15B H 0.6349 0.3451 0.3680 0.024 Uiso 1 1 calc R . .
C16 C 0.5435(2) 0.43581(15) 0.40402(17) 0.0210(6) Uani 1 1 d . . .
H16A H 0.5142 0.4040 0.4449 0.025 Uiso 1 1 calc R . .
H16B H 0.6105 0.4646 0.4351 0.025 Uiso 1 1 calc R . .
C17 C 0.4523(2) 0.49226(16) 0.36198(18) 0.0246(6) Uani 1 1 d . . .
H17A H 0.4282 0.5237 0.4056 0.029 Uiso 1 1 calc R . .
H17B H 0.4843 0.5274 0.3253 0.029 Uiso 1 1 calc R . .
C18 C 0.3502(2) 0.45142(16) 0.31014(18) 0.0244(6) Uani 1 1 d . . .
H18A H 0.2944 0.4899 0.2817 0.029 Uiso 1 1 calc R . .
H18B H 0.3136 0.4203 0.3476 0.029 Uiso 1 1 calc R . .
C19 C 0.3839(2) 0.39891(15) 0.24397(16) 0.0195(5) Uani 1 1 d . . .
H19A H 0.4119 0.4306 0.2023 0.023 Uiso 1 1 calc R . .
H19B H 0.3164 0.3701 0.2139 0.023 Uiso 1 1 calc R . .
C20 C 0.8355(2) 0.19639(14) 0.11275(16) 0.0169(5) Uani 1 1 d . . .
H20 H 0.9094 0.1841 0.1520 0.020 Uiso 1 1 calc R . .
C21 C 0.7746(2) 0.11968(15) 0.08786(17) 0.0215(6) Uani 1 1 d . . .
H21A H 0.7029 0.1288 0.0461 0.026 Uiso 1 1 calc R . .
H21B H 0.7559 0.0952 0.1379 0.026 Uiso 1 1 calc R . .
C22 C 0.8522(3) 0.06655(16) 0.05033(19) 0.0266(6) Uani 1 1 d . . .
H22A H 0.9222 0.0557 0.0934 0.032 Uiso 1 1 calc R . .
H22B H 0.8129 0.0171 0.0341 0.032 Uiso 1 1 calc R . .
C23 C 0.8843(3) 0.10278(18) -0.02661(18) 0.0279(6) Uani 1 1 d . . .
H23A H 0.8155 0.1072 -0.0724 0.034 Uiso 1 1 calc R . .
H23B H 0.9390 0.0690 -0.0465 0.034 Uiso 1 1 calc R . .
C24 C 0.9370(2) 0.18245(17) -0.00649(18) 0.0260(6) Uani 1 1 d . . .
H24A H 1.0128 0.1767 0.0314 0.031 Uiso 1 1 calc R . .
H24B H 0.9477 0.2067 -0.0591 0.031 Uiso 1 1 calc R . .
C25 C 0.8640(2) 0.23501(16) 0.03508(17) 0.0220(6) Uani 1 1 d . . .
H25A H 0.7927 0.2475 -0.0058 0.026 Uiso 1 1 calc R . .
H25B H 0.9052 0.2837 0.0520 0.026 Uiso 1 1 calc R . .
C26 C 0.8525(2) 0.33638(15) 0.22041(19) 0.0252(6) Uani 1 1 d . . .
H26 H 0.8252 0.3513 0.2719 0.030 Uiso 1 1 calc R . .
C27 C 0.9746(2) 0.30657(15) 0.25297(17) 0.0197(5) Uani 1 1 d . . .
H27A H 0.9731 0.2619 0.2904 0.024 Uiso 1 1 calc R . .
H27B H 1.0058 0.2890 0.2048 0.024 Uiso 1 1 calc R . .
C28 C 1.0519(3) 0.36880(18) 0.3011(2) 0.0324(7) Uani 1 1 d . . .
H28A H 1.0282 0.3800 0.3543 0.039 Uiso 1 1 calc R . .
H28B H 1.1310 0.3494 0.3155 0.039 Uiso 1 1 calc R . .
C29 C 1.0482(3) 0.44108(17) 0.2517(2) 0.0340(7) Uani 1 1 d . . .
H29A H 1.0820 0.4315 0.2025 0.041 Uiso 1 1 calc R . .
H29B H 1.0946 0.4808 0.2869 0.041 Uiso 1 1 calc R . .
C30 C 0.9270(2) 0.47116(16) 0.2213(2) 0.0279(6) Uani 1 1 d . . .
H30A H 0.9282 0.5174 0.1861 0.034 Uiso 1 1 calc R . .
H30B H 0.8961 0.4862 0.2704 0.034 Uiso 1 1 calc R . .
C31 C 0.8500(3) 0.41006(17) 0.1702(2) 0.0310(7) Uani 1 1 d . . .
H31A H 0.7712 0.4297 0.1547 0.037 Uiso 1 1 calc R . .
H31B H 0.8757 0.3993 0.1177 0.037 Uiso 1 1 calc R . .
C32 C 0.5561(2) 0.34027(15) 0.12863(16) 0.0183(5) Uani 1 1 d . . .
H32A H 0.4867 0.3506 0.0849 0.022 Uiso 1 1 calc R . .
H32B H 0.5852 0.3899 0.1543 0.022 Uiso 1 1 calc R . .
C33 C 0.6459(2) 0.30262(15) 0.08857(16) 0.0177(5) Uani 1 1 d . . .
H33A H 0.6808 0.3418 0.0581 0.021 Uiso 1 1 calc R . .
H33B H 0.6099 0.2630 0.0477 0.021 Uiso 1 1 calc R . .

loop_
_atom_site_aniso_label
_atom_site_aniso_U_11
_atom_site_aniso_U_22
_atom_site_aniso_U_33
_atom_site_aniso_U_23
_atom_site_aniso_U_13
_atom_site_aniso_U_12
Ni1 0.01407(16) 0.01421(17) 0.01226(16) 0.00157(12) 0.00356(12) 0.00319(12)
S1 0.0170(3) 0.0226(3) 0.0198(3) 0.0084(3) 0.0073(2) 0.0079(2)
S2 0.0167(3) 0.0209(3) 0.0218(3) 0.0084(3) 0.0083(3) 0.0058(2)
S3 0.0187(3) 0.0182(3) 0.0192(3) 0.0060(2) 0.0032(2) 0.0005(2)
S4 0.0271(4) 0.0251(4) 0.0342(4) 0.0148(3) 0.0136(3) 0.0136(3)
P1 0.0142(3) 0.0142(3) 0.0132(3) 0.0006(2) 0.0028(2) 0.0018(2)
P2 0.0137(3) 0.0135(3) 0.0149(3) 0.0007(2) 0.0028(2) 0.0008(2)
O1 0.0378(12) 0.0253(11) 0.0343(12) 0.0144(9) 0.0115(10) 0.0087(9)
C1 0.0167(12) 0.0129(11) 0.0136(12) -0.0002(9) 0.0036(9) 0.0025(9)
C2 0.0172(12) 0.0177(12) 0.0143(12) 0.0015(10) 0.0048(10) 0.0010(10)
C3 0.0166(12) 0.0151(12) 0.0126(11) 0.0011(9) 0.0020(9) -0.0014(9)
C4 0.0198(12) 0.0156(12) 0.0198(13) 0.0043(10) 0.0051(10) 0.0060(10)
C5 0.0166(12) 0.0180(12) 0.0144(12) -0.0005(10) 0.0046(9) 0.0010(10)
C6 0.0189(13) 0.0234(14) 0.0225(14) 0.0045(11) 0.0091(11) 0.0051(11)
C7 0.0247(14) 0.0204(14) 0.0231(14) 0.0030(11) 0.0048(11) 0.0027(11)
C8 0.0158(12) 0.0170(12) 0.0152(12) -0.0030(10) 0.0015(9) -0.0003(10)
C9 0.0265(14) 0.0204(13) 0.0208(14) -0.0059(11) 0.0077(11) -0.0009(11)
C10 0.0310(15) 0.0249(15) 0.0235(15) -0.0096(12) 0.0049(12) -0.0058(12)
C11 0.0218(14) 0.0235(15) 0.0317(16) -0.0089(12) 0.0053(12) -0.0042(11)
C12 0.0207(13) 0.0297(16) 0.0269(15) -0.0056(12) 0.0064(11) -0.0052(11)
C13 0.0209(13) 0.0310(15) 0.0180(13) -0.0011(11) 0.0043(11) -0.0065(11)
C14 0.0160(12) 0.0168(12) 0.0169(12) -0.0018(10) 0.0030(10) 0.0042(10)
C15 0.0164(12) 0.0217(13) 0.0213(13) -0.0004(11) 0.0001(10) 0.0008(10)
C16 0.0202(13) 0.0222(14) 0.0201(13) -0.0034(11) 0.0034(11) 0.0012(10)
C17 0.0248(14) 0.0233(14) 0.0249(14) -0.0054(11) 0.0040(11) 0.0037(11)
C18 0.0203(13) 0.0238(14) 0.0283(15) -0.0037(11) 0.0034(11) 0.0069(11)
C19 0.0178(12) 0.0194(13) 0.0187(13) -0.0033(10) -0.0018(10) 0.0061(10)
C20 0.0172(12) 0.0175(12) 0.0171(12) -0.0009(10) 0.0063(10) -0.0014(10)
C21 0.0260(14) 0.0198(13) 0.0211(14) -0.0049(11) 0.0104(11) -0.0066(11)
C22 0.0320(16) 0.0200(14) 0.0290(16) -0.0058(12) 0.0094(13) -0.0034(12)
C23 0.0264(15) 0.0362(17) 0.0225(15) -0.0069(12) 0.0083(12) 0.0014(12)
C24 0.0271(15) 0.0316(16) 0.0227(14) 0.0001(12) 0.0130(12) 0.0010(12)
C25 0.0227(13) 0.0242(14) 0.0217(14) 0.0036(11) 0.0104(11) -0.0006(11)
C26 0.0206(13) 0.0155(13) 0.0357(16) -0.0014(11) -0.0023(12) -0.0028(10)
C27 0.0221(13) 0.0161(13) 0.0196(13) 0.0037(10) 0.0017(10) -0.0018(10)
C28 0.0264(15) 0.0289(16) 0.0379(18) 0.0007(13) -0.0013(13) -0.0043(13)
C29 0.0280(16) 0.0249(16) 0.047(2) -0.0006(14) 0.0037(14) -0.0075(12)
C30 0.0293(15) 0.0140(13) 0.0419(18) 0.0000(12) 0.0107(13) -0.0014(11)
C31 0.0297(16) 0.0258(16) 0.0359(17) 0.0035(13) 0.0036(13) 0.0028(12)
C32 0.0167(12) 0.0187(13) 0.0189(13) 0.0065(10) 0.0024(10) 0.0040(10)
C33 0.0155(12) 0.0229(13) 0.0143(12) 0.0043(10) 0.0022(10) 0.0016(10)

loop_
_atom_type_symbol
_atom_type_description
_atom_type_scat_dispersion_real
_atom_type_scat_dispersion_imag
_atom_type_scat_source
C C 0.0033 0.0016 'International Tables Vol C Tables 4.2.6.8 and 6.1.1.4'
H H 0.0000 0.0000 'International Tables Vol C Tables 4.2.6.8 and 6.1.1.4'
O O 0.0106 0.0060 'International Tables Vol C Tables 4.2.6.8 and 6.1.1.4'
P P 0.1023 0.0942 'International Tables Vol C Tables 4.2.6.8 and 6.1.1.4'
S S 0.1246 0.1234 'International Tables Vol C Tables 4.2.6.8 and 6.1.1.4'
Ni Ni 0.3393 1.1124 'International Tables Vol C Tables 4.2.6.8 and 6.1.1.4'

loop_
_geom_angle_atom_site_label_1
_geom_angle_atom_site_label_2
_geom_angle_atom_site_label_3
_geom_angle
_geom_angle_site_symmetry_1
_geom_angle_site_symmetry_3
_geom_angle_publ_flag
S1 Ni1 S2 91.62(3) . . ?
S1 Ni1 P2 177.77(3) . . ?
S2 Ni1 P2 89.92(3) . . ?
S1 Ni1 P1 90.59(3) . . ?
S2 Ni1 P1 177.75(3) . . ?
P2 Ni1 P1 87.85(3) . . ?
C1 S1 Ni1 104.75(9) . . ?
C2 S2 Ni1 104.60(9) . . ?
C3 S3 C7 96.93(12) . . ?
C4 S4 C7 97.01(13) . . ?
C14 P1 C32 104.75(12) . . ?
C14 P1 C8 102.71(11) . . ?
C32 P1 C8 103.23(12) . . ?
C14 P1 Ni1 114.97(8) . . ?
C32 P1 Ni1 108.79(8) . . ?
C8 P1 Ni1 120.73(9) . . ?
C33 P2 C20 104.17(12) . . ?
C33 P2 C26 107.19(12) . . ?
C20 P2 C26 107.32(13) . . ?
C33 P2 Ni1 107.88(8) . . ?
C20 P2 Ni1 118.64(8) . . ?
C26 P2 Ni1 110.92(10) . . ?
C5 C1 C2 119.9(2) . . ?
C5 C1 S1 121.20(18) . . ?
C2 C1 S1 118.92(19) . . ?
C6 C2 C1 119.3(2) . . ?
C6 C2 S2 121.39(19) . . ?
C1 C2 S2 119.27(19) . . ?
C5 C3 C4 120.0(2) . . ?
C5 C3 S3 123.58(19) . . ?
C4 C3 S3 116.42(19) . . ?
C6 C4 C3 120.0(2) . . ?
C6 C4 S4 123.6(2) . . ?
C3 C4 S4 116.43(19) . . ?
C3 C5 C1 120.3(2) . . ?
C4 C6 C2 120.5(2) . . ?
O1 C7 S4 123.5(2) . . ?
O1 C7 S3 123.4(2) . . ?
S4 C7 S3 113.11(15) . . ?
C13 C8 C9 111.2(2) . . ?
C13 C8 P1 112.56(17) . . ?
C9 C8 P1 112.22(17) . . ?
C10 C9 C8 111.7(2) . . ?
C11 C10 C9 112.3(2) . . ?
C12 C11 C10 110.5(2) . . ?
C11 C12 C13 110.6(2) . . ?
C12 C13 C8 111.1(2) . . ?
C15 C14 C19 111.5(2) . . ?
C15 C14 P1 110.94(17) . . ?
C19 C14 P1 113.24(17) . . ?
C14 C15 C16 111.2(2) . . ?
C17 C16 C15 110.9(2) . . ?
C18 C17 C16 111.7(2) . . ?
C17 C18 C19 111.4(2) . . ?
C18 C19 C14 110.8(2) . . ?
C21 C20 C25 110.0(2) . . ?
C21 C20 P2 111.66(17) . . ?
C25 C20 P2 113.92(18) . . ?
C20 C21 C22 109.3(2) . . ?
C23 C22 C21 111.4(2) . . ?
C22 C23 C24 111.4(2) . . ?
C25 C24 C23 112.6(2) . . ?
C24 C25 C20 111.0(2) . . ?
C31 C26 C27 112.0(2) . . ?
C31 C26 P2 116.5(2) . . ?
C27 C26 P2 111.61(18) . . ?
C28 C27 C26 111.6(2) . . ?
C29 C28 C27 112.1(3) . . ?
C28 C29 C30 112.2(3) . . ?
C29 C30 C31 111.2(2) . . ?
C26 C31 C30 110.7(2) . . ?
C33 C32 P1 110.03(17) . . ?
C32 C33 P2 109.34(17) . . ?

loop_
_geom_bond_atom_site_label_1
_geom_bond_atom_site_label_2
_geom_bond_distance
_geom_bond_site_symmetry_2
_geom_bond_publ_flag
Ni1 S1 2.1678(7) . ?
Ni1 S2 2.1738(7) . ?
Ni1 P2 2.1847(7) . ?
Ni1 P1 2.1987(7) . ?
S1 C1 1.753(2) . ?
S2 C2 1.748(3) . ?
S3 C3 1.757(2) . ?
S3 C7 1.780(3) . ?
S4 C4 1.758(3) . ?
S4 C7 1.774(3) . ?
P1 C14 1.842(3) . ?
P1 C32 1.843(3) . ?
P1 C8 1.855(3) . ?
P2 C33 1.833(3) . ?
P2 C20 1.842(3) . ?
P2 C26 1.860(3) . ?
O1 C7 1.199(3) . ?
C1 C5 1.395(3) . ?
C1 C2 1.411(3) . ?
C2 C6 1.396(4) . ?
C3 C5 1.389(3) . ?
C3 C4 1.399(3) . ?
C4 C6 1.390(4) . ?
C8 C13 1.532(4) . ?
C8 C9 1.535(3) . ?
C9 C10 1.530(4) . ?
C10 C11 1.525(4) . ?
C11 C12 1.521(4) . ?
C12 C13 1.526(4) . ?
C14 C15 1.528(3) . ?
C14 C19 1.539(3) . ?
C15 C16 1.531(4) . ?
C16 C17 1.522(4) . ?
C17 C18 1.510(4) . ?
C18 C19 1.535(4) . ?
C20 C21 1.534(3) . ?
C20 C25 1.538(3) . ?
C21 C22 1.535(4) . ?
C22 C23 1.527(4) . ?
C23 C24 1.530(4) . ?
C24 C25 1.527(4) . ?
C26 C31 1.518(4) . ?
C26 C27 1.543(4) . ?
C27 C28 1.529(4) . ?
C28 C29 1.489(4) . ?
C29 C30 1.530(4) . ?
C30 C31 1.532(4) . ?
C32 C33 1.529(3) . ?
